data_9005557
loop_
_publ_author_name
'Agrosi, G.'
'Schingaro, E.'
'Pedrazzi, G.'
'Scandale, E.'
'Scordari, F.'

_publ_section_title
;
 A crystal chemical insight into sector zoning of a titanian andradite
 ('melanite') crystal
 Sample: (011)
;
_journal_name_full 'European Journal of Mineralogy'
_journal_page_first 785
_journal_page_last 794
_journal_paper_doi 10.1127/0935-1221/2002/0014-0785
_journal_volume 14
_journal_year 2002
_chemical_formula_sum 'Al0.632 Ca2.892 Fe1.311 Mg0.072 Mn0.018 O12 Si2.874 Ti0.192 Zr0.009'
_chemical_name_mineral Andradite
_space_group_IT_number 230
_symmetry_space_group_name_Hall '-I 4bd 2c 3'
_symmetry_space_group_name_H-M 'I a -3 d'
_cell_angle_alpha 90
_cell_angle_beta 90
_cell_angle_gamma 90
_cell_length_a 12.014
_cell_length_b 12.014
_cell_length_c 12.014
_cell_formula_units_Z 8
_cell_volume 1734.055
_database_code_amcsd 0006945
_exptl_crystal_density_diffrn 3.766
_cod_original_formula_sum 'Ca2.892 Mg.072 Mn.018 Fe1.311 Al.632 Ti.192 Zr.009 Si2.874 O12'
_cod_database_code 9005557

loop_
_space_group_symop_operation_xyz
x,y,z
1/2+x,1/2+y,1/2+z
z,1/2-x,1/2+y
1/2+z,-x,+y
-y,1/2+z,1/2-x
1/2-y,+z,-x
x,1/2-y,1/2+z
1/2+x,-y,+z
-z,1/2+x,1/2-y
1/2-z,+x,-y
y,1/2-z,1/2+x
1/2+y,-z,+x
-x,1/2+y,1/2-z
1/2-x,+y,-z
3/4+x,1/4-z,3/4-y
1/4+x,3/4-z,1/4-y
3/4-z,1/4+y,3/4+x
1/4-z,3/4+y,1/4+x
3/4+y,1/4-x,3/4-z
1/4+y,3/4-x,1/4-z
3/4-x,1/4+z,3/4+y
1/4-x,3/4+z,1/4+y
3/4+z,1/4-y,3/4-x
1/4+z,3/4-y,1/4-x
3/4-y,1/4+x,3/4+z
1/4-y,3/4+x,1/4+z
1/4+x,1/4+z,1/4+y
3/4+x,3/4+z,3/4+y
1/4-z,1/4-y,1/4-x
3/4-z,3/4-y,3/4-x
1/4+y,1/4+x,1/4+z
3/4+y,3/4+x,3/4+z
1/4-x,1/4-z,1/4-y
3/4-x,3/4-z,3/4-y
1/4+z,1/4+y,1/4+x
3/4+z,3/4+y,3/4+x
1/4-y,1/4-x,1/4-z
3/4-y,3/4-x,3/4-z
1/2+z,x,1/2-y
+z,1/2+x,-y
1/2-y,-z,1/2+x
-y,1/2-z,+x
1/2+x,y,1/2-z
+x,1/2+y,-z
1/2-z,-x,1/2+y
-z,1/2-x,+y
1/2+y,z,1/2-x
+y,1/2+z,-x
1/2-x,-y,1/2+z
-x,1/2-y,+z
1/2-z,1/2+x,y
-z,+x,1/2+y
1/2+y,1/2-z,-x
+y,-z,1/2-x
1/2-x,1/2+y,z
-x,+y,1/2+z
1/2+z,1/2-x,-y
+z,-x,1/2-y
1/2-y,1/2+z,x
-y,+z,1/2+x
1/2+x,1/2-y,-z
+x,-y,1/2-z
3/4-x,3/4+z,1/4-y
1/4-x,1/4+z,3/4-y
3/4+z,3/4-y,1/4+x
1/4+z,1/4-y,3/4+x
3/4-y,3/4+x,1/4-z
1/4-y,1/4+x,3/4-z
3/4+x,3/4-z,1/4+y
1/4+x,1/4-z,3/4+y
3/4-z,3/4+y,1/4-x
1/4-z,1/4+y,3/4-x
3/4+y,3/4-x,1/4+z
1/4+y,1/4-x,3/4+z
1/4-x,3/4-z,3/4+y
3/4-x,1/4-z,1/4+y
1/4+z,3/4+y,3/4-x
3/4+z,1/4+y,1/4-x
1/4-y,3/4-x,3/4+z
3/4-y,1/4-x,1/4+z
1/4+x,3/4+z,3/4-y
3/4+x,1/4+z,1/4-y
1/4-z,3/4-y,3/4+x
3/4-z,1/4-y,1/4+x
1/4+y,3/4+x,3/4-z
3/4+y,1/4+x,1/4-z
-z,-x,-y
1/2-z,1/2-x,1/2-y
y,z,x
1/2+y,1/2+z,1/2+x
-x,-y,-z
1/2-x,1/2-y,1/2-z
z,x,y
1/2+z,1/2+x,1/2+y
-y,-z,-x
1/2-y,1/2-z,1/2-x

loop_
_atom_site_label
_atom_site_fract_x
_atom_site_fract_y
_atom_site_fract_z
_atom_site_occupancy
_atom_site_U_iso_or_equiv
CaX 0.12500 0.00000 0.25000 0.96400 0.00760
MgX 0.12500 0.00000 0.25000 0.02400 0.00760
MnX 0.12500 0.00000 0.25000 0.00600 0.00760
FeX 0.12500 0.00000 0.25000 0.03100 0.00760
FeY 0.00000 0.00000 0.00000 0.60900 0.00500
AlY 0.00000 0.00000 0.00000 0.31600 0.00500
TiZ 0.37500 0.00000 0.25000 0.06400 0.00460
ZrZ 0.37500 0.00000 0.25000 0.00300 0.00460
SiZ 0.37500 0.00000 0.25000 0.95800 0.00460
O 0.03900 0.04770 0.65430 1.00000 0.00770

loop_
_cod_related_entry_id
_cod_related_entry_database
_cod_related_entry_code
1 AMCSD 0006945
